data_1536076
loop_
_publ_author_name
'Nockemann, P.'
'Meyer, G.'

_publ_section_title
;
 Bildung von N H4 (Hg3 (N H)2)(N O3)3 und Umwandlung in (Hg2 N) (N O3)
;
_journal_name_full 'Zeitschrift fuer Anorganische und Allgemeine Chemie'
_journal_page_first 2709
_journal_page_last 2714
_journal_volume 628
_journal_year 2002
_chemical_formula_sum 'Hg2 N2 O3'
_chemical_name_systematic '(Hg2 N) (N O3)'
_space_group_IT_number 96
_symmetry_space_group_name_Hall 'P 4nw 2abw'
_symmetry_space_group_name_H-M 'P 43 21 2'
_cell_angle_alpha 90
_cell_angle_beta 90
_cell_angle_gamma 90
_cell_formula_units_Z 20
_cell_length_a 15.4035
_cell_length_b 15.4035
_cell_length_c 9.0981
_cell_volume 2158.686
_citation_journal_id_ASTM ZAACAB
_cod_data_source_file Nockemann_ZAACAB_2002_830.cif
_cod_data_source_block Hg2N2O3
_cod_database_code 1536076

loop_
_symmetry_equiv_pos_as_xyz
x,y,z
-y+1/2,x+1/2,z+3/4
-x,-y,z+1/2
y+1/2,-x+1/2,z+1/4
x+1/2,-y+1/2,-z+1/4
y,x,-z
-x+1/2,y+1/2,-z+3/4
-y,-x,-z+1/2

loop_
_atom_site_label
_atom_site_type_symbol
_atom_site_fract_x
_atom_site_fract_y
_atom_site_fract_z
_atom_site_occupancy
_atom_site_U_iso_or_equiv
N6 N+5 0.6367 -0.0479 0.182 1 0.0
Hg6 Hg+2 0.58843 0.58843 0 1 0.0
N1 N-3 0.2979 0.2979 0 1 0.0
Hg1 Hg+2 0.32224 0.17896 0.08971 1 0.0
O4 O-2 0.74 0.689 0.098 1 0.0
O1 O-2 0.397 0.514 -0.075 1 0.0
Hg2 Hg+2 0.46759 0.10587 0.32415 1 0.0
O2 O-2 0.301 0.491 -0.25 1 0.0
Hg3 Hg+2 0.38715 0.32382 0.83493 1 0.0
O6 O-2 0.4954 0.198 -0.054 1 0.0
Hg4 Hg+2 0.259 0.02906 0.33116 1 0.0
O3 O-2 0.304 0.6152 -0.127 1 0.0
O7 O-2 0.637 -0.104 0.083 1 0.0
N4 N+5 0.332 0.544 -0.145 1 0.0
N3 N-3 0.3602 0.0722 0.207 1 0.0
O8 O-2 0.802 0.802 0 1 0.0
Hg5 Hg+2 0.56594 0.43406 -0.25 1 0.0
N5 N+5 0.7462 0.7462 0 1 0.0
O5 O-2 0.575 -0.0472 0.272 1 0.0
N2 N-3 0.6507 0.5267 -0.17 1 0.0
